data_7700648
loop_
_publ_author_name
'Lentz, C\'edric'
'Schott, Olivier'
'Auvray, Thomas'
'Hanan, Garry S.'
'Elias, Benjamin'

_publ_section_title
;
 Design and photophysical studies of iridium(iii)-cobalt(iii) dyads and
 their application for dihydrogen photo-evolution.
;
_journal_issue 41
_journal_name_full 'Dalton transactions (Cambridge, England : 2003)'
_journal_page_first 15567
_journal_page_last 15576
_journal_paper_doi 10.1039/c9dt01989h
_journal_volume 48
_journal_year 2019
_chemical_formula_moiety 'C45 H31 Ir N5, F6 P'
_chemical_formula_sum 'C45 H31 F6 Ir N5 P'
_chemical_formula_weight 978.92
_chemical_name_systematic 'Ir(phenylisoquinoline)2 (2,2,5,4 terpyridine)PF6'
_space_group_crystal_system monoclinic
_space_group_IT_number 15
_space_group_name_Hall '-C 2yc'
_space_group_name_H-M_alt 'C 1 2/c 1'
_symmetry_space_group_name_Hall '-C 2yc'
_symmetry_space_group_name_H-M 'C 1 2/c 1'
_atom_sites_solution_hydrogens geom
_atom_sites_solution_primary dual
_audit_creation_date 2018-06-19
_audit_creation_method
;
Olex2 1.2
(compiled 2018.05.29 svn.r3508 for OlexSys, GUI svn.r5506)
;
_audit_update_record
;
2018-06-26 deposited with the CCDC.    2019-07-25 downloaded from the CCDC.
;
_cell_angle_alpha 90
_cell_angle_beta 110.2910(10)
_cell_angle_gamma 90
_cell_formula_units_Z 8
_cell_length_a 39.0974(12)
_cell_length_b 11.0469(3)
_cell_length_c 21.9827(7)
_cell_measurement_reflns_used 9545
_cell_measurement_temperature 100
_cell_measurement_theta_max 63.44
_cell_measurement_theta_min 1.86
_cell_volume 8905.2(5)
_computing_cell_refinement
;
SAINT (2013) V8.34A; Integration Software for Single Crystal Data.
Bruker AXS Inc., Madison, WI 53719-1173.
;
_computing_data_collection
;
APEX 2 (2013) Bruker AXS Inc., Madison, WI 53719-1173.
;
_computing_molecular_graphics 'Olex2 (Dolomanov et al., 2009)'
_computing_publication_material 'Olex2 (Dolomanov et al., 2009)'
_computing_structure_refinement 'XL (Sheldrick, 2008)'
_computing_structure_solution 'ShelXT (Sheldrick, 2015)'
_diffrn_ambient_temperature 100
_diffrn_detector 'CMOS Area detector'
_diffrn_detector_area_resol_mean 10.24
_diffrn_detector_type 'Bruker Photon 100 CMOS Detector'
_diffrn_measured_fraction_theta_full 0.992
_diffrn_measured_fraction_theta_max 0.994
_diffrn_measurement_device 'k-geometry diffractometer'
_diffrn_measurement_device_type 'Bruker Venture Metaljet'
_diffrn_measurement_method '\w and \f scans'
_diffrn_radiation_collimation 'Focusing mirrors'
_diffrn_radiation_monochromator 'Helios MX Mirror Optics'
_diffrn_radiation_probe x-ray
_diffrn_radiation_type GaK\a
_diffrn_radiation_wavelength 1.34139
_diffrn_reflns_av_R_equivalents 0.0399
_diffrn_reflns_av_unetI/netI 0.0131
_diffrn_reflns_Laue_measured_fraction_full 0.992
_diffrn_reflns_Laue_measured_fraction_max 0.994
_diffrn_reflns_limit_h_max 52
_diffrn_reflns_limit_h_min -52
_diffrn_reflns_limit_k_max 14
_diffrn_reflns_limit_k_min -14
_diffrn_reflns_limit_l_max 29
_diffrn_reflns_limit_l_min -29
_diffrn_reflns_number 143630
_diffrn_reflns_point_group_measured_fraction_full 0.992
_diffrn_reflns_point_group_measured_fraction_max 0.994
_diffrn_reflns_theta_full 53.594
_diffrn_reflns_theta_max 63.460
_diffrn_reflns_theta_min 3.590
_diffrn_source 'Metal Jet'
_diffrn_source_target Ga
_diffrn_source_type 'Gallium Liquid Metal Jet Source'
_diffrn_standards_number 0
_exptl_absorpt_coefficient_mu 4.407
_exptl_absorpt_correction_T_max 0.7504
_exptl_absorpt_correction_T_min 0.6178
_exptl_absorpt_correction_type multi-scan
_exptl_absorpt_process_details
;
SADABS-2014/5 (Bruker,2014/5) was used for absorption correction.
wR2(int) was 0.0491 before and 0.0334 after correction.
The Ratio of minimum to maximum transmission is 0.8233.
The \l/2 correction factor is 0.00150.
;
_exptl_crystal_colour Red
_exptl_crystal_colour_primary red
_exptl_crystal_density_diffrn 1.460
_exptl_crystal_description block
_exptl_crystal_F_000 3856
_exptl_crystal_preparation Luminescent
_exptl_crystal_size_max 0.2
_exptl_crystal_size_mid 0.2
_exptl_crystal_size_min 0.15
_refine_diff_density_max 1.868
_refine_diff_density_min -1.279
_refine_diff_density_rms 0.142
_refine_ls_extinction_coef 0.00121(3)
_refine_ls_extinction_expression Fc^*^=kFc[1+0.001xFc^2^\l^3^/sin(2\q)]^-1/4^
_refine_ls_extinction_method 'SHELXL-2014/7 (Sheldrick 2014'
_refine_ls_goodness_of_fit_ref 1.061
_refine_ls_hydrogen_treatment constr
_refine_ls_matrix_type full
_refine_ls_number_parameters 540
_refine_ls_number_reflns 11008
_refine_ls_number_restraints 21
_refine_ls_restrained_S_all 1.073
_refine_ls_R_factor_all 0.0422
_refine_ls_R_factor_gt 0.0419
_refine_ls_shift/su_max 0.005
_refine_ls_shift/su_mean 0.000
_refine_ls_structure_factor_coef Fsqd
_refine_ls_weighting_details 'w=1/[\s^2^(Fo^2^)+(0.0574P)^2^+54.0335P] where P=(Fo^2^+2Fc^2^)/3'
_refine_ls_weighting_scheme calc
_refine_ls_wR_factor_gt 0.1089
_refine_ls_wR_factor_ref 0.1093
_reflns_Friedel_coverage 0.000
_reflns_number_gt 10856
_reflns_number_total 11008
_reflns_threshold_expression 'I > 2\s(I)'
_cod_data_source_file c9dt01989h2.cif
_cod_data_source_block schot2_sq
_cod_depositor_comments
;
The following automatic conversions were performed:

'_diffrn_radiation_probe' value 'X-ray' changed to 'x-ray' according
to
/home/data/users/saulius/crontab/automatic-downloads/rss-feeds/RSC/lib/dictionaries/cif_core.dic
dictionary named 'cif_core.dic' version 2.4.2 from 2011-04-26.

'_exptl_crystal_colour_primary' value 'Red' changed to 'red'
according to
/home/data/users/saulius/crontab/automatic-downloads/rss-feeds/RSC/lib/dictionaries/cif_core.dic
dictionary named 'cif_core.dic' version 2.4.2 from 2011-04-26.

Automatic conversion script
Id: cif_fix_values 4973 2017-02-22 13:04:09Z antanas 

 Adding full bibliography for 7700646--7700648.cif.
;
_cod_database_code 7700648
_shelx_shelxl_version_number 2014/7
_shelx_space_group_comment
;
The symmetry employed for this shelxl refinement is uniquely defined
by the following loop, which should always be used as a source of
symmetry information in preference to the above space-group names.
They are only intended as comments.
;
_olex2_refinement_description
;
1. Fixed Uiso
 At 1.2 times of:
  All C(H) groups
2. Uiso/Uaniso restraints and constraints
Uanis(P1) = Uanis(P1A)
Uanis(F1) = Uanis(F1A)
Uanis(F2) = Uanis(F2A)
Uanis(F3) = Uanis(F3A)
Uanis(F4) = Uanis(F4A)
Uanis(F5) = Uanis(F5A)
Uanis(F6) = Uanis(F6A)
Uanis(F2) = Uanis(F1A)
3. Same fragment restrains
{P1, F1, F2, F3, F4, F5, F6} sigma for 1-2: 0.02, 1-3: 0.04
as
{P1A, F1A, F2A, F3A, F4A, F5A, F6A}
4. Others
 Sof(P1A)=Sof(F1A)=Sof(F2A)=Sof(F3A)=Sof(F4A)=Sof(F5A)=Sof(F6A)=1-FVAR(1)
 Sof(P1)=Sof(F1)=Sof(F2)=Sof(F3)=Sof(F4)=Sof(F5)=Sof(F6)=FVAR(1)
5.a Aromatic/amide H refined with riding coordinates:
 C11(H11), C12(H12), C13(H13), C14(H14), C17(H17), C18(H18), C21(H21),
 C22(H22), C24(H24), C25(H25), C26(H26), C27(H27), C31(H31), C32(H32), C34(H34),
  C35(H35), C36(H36), C37(H37), C110(H110), C112(H112), C113(H113), C114(H114),
 C115(H115), C211(H211), C212(H212), C213(H213), C214(H214), C311(H311),
 C312(H312), C313(H313), C314(H314)
;
_olex2_submission_special_instructions 'No special instructions were received'

loop_
_space_group_symop_operation_xyz
'x, y, z'
'-x, y, -z+1/2'
'x+1/2, y+1/2, z'
'-x+1/2, y+1/2, -z+1/2'
'-x, -y, -z'
'x, -y, z-1/2'
'-x+1/2, -y+1/2, -z'
'x+1/2, -y+1/2, z-1/2'

loop_
_atom_site_label
_atom_site_type_symbol
_atom_site_fract_x
_atom_site_fract_y
_atom_site_fract_z
_atom_site_U_iso_or_equiv
_atom_site_adp_type
_atom_site_occupancy
_atom_site_site_symmetry_order
_atom_site_calc_flag
_atom_site_refinement_flags_posn
_atom_site_refinement_flags_occupancy
_atom_site_disorder_assembly
_atom_site_disorder_group
Ir1 Ir 0.61758(2) 0.50824(2) 0.49114(2) 0.02248(8) Uani 1 1 d . . . .
N11 N 0.65437(8) 0.3771(3) 0.54941(13) 0.0261(5) Uani 1 1 d . . . .
N12 N 0.66811(7) 0.6047(2) 0.52836(12) 0.0228(5) Uani 1 1 d . . . .
N13 N 0.71628(9) 1.1299(3) 0.45742(15) 0.0348(6) Uani 1 1 d . . . .
N21 N 0.59964(7) 0.5394(3) 0.56620(13) 0.0261(5) Uani 1 1 d . . . .
N31 N 0.63271(8) 0.4822(3) 0.41199(14) 0.0253(5) Uani 1 1 d . . . .
C11 C 0.64552(10) 0.2625(3) 0.55765(17) 0.0345(7) Uani 1 1 d . . . .
H11 H 0.6208 0.2379 0.5386 0.041 Uiso 1 1 calc R . . .
C12 C 0.67104(11) 0.1785(3) 0.59293(17) 0.0344(7) Uani 1 1 d . . . .
H12 H 0.6640 0.0979 0.5978 0.041 Uiso 1 1 calc R . . .
C13 C 0.70703(10) 0.2143(3) 0.62087(16) 0.0311(7) Uani 1 1 d . . . .
H13 H 0.7250 0.1587 0.6457 0.037 Uiso 1 1 calc R . . .
C14 C 0.71663(9) 0.3324(3) 0.61215(15) 0.0275(6) Uani 1 1 d . . . .
H14 H 0.7413 0.3579 0.6301 0.033 Uiso 1 1 calc R . . .
C15 C 0.68976(9) 0.4127(3) 0.57695(14) 0.0239(6) Uani 1 1 d . . . .
C16 C 0.69719(8) 0.5410(3) 0.56653(14) 0.0231(6) Uani 1 1 d . . . .
C17 C 0.73140(8) 0.5952(3) 0.59252(14) 0.0253(6) Uani 1 1 d . . . .
H17 H 0.7514 0.5515 0.6214 0.030 Uiso 1 1 calc R . . .
C18 C 0.73595(8) 0.7134(3) 0.57590(15) 0.0259(6) Uani 1 1 d . . . .
H18 H 0.7592 0.7511 0.5934 0.031 Uiso 1 1 calc R . . .
C19 C 0.70667(8) 0.7773(3) 0.53365(14) 0.0226(6) Uani 1 1 d . . . .
C21 C 0.61736(10) 0.6179(4) 0.61484(18) 0.0342(7) Uani 1 1 d . . . .
H21 H 0.6376 0.6621 0.6118 0.041 Uiso 1 1 calc R . . .
C22 C 0.60722(10) 0.6354(4) 0.66748(18) 0.0363(8) Uani 1 1 d . . . .
H22 H 0.6191 0.6947 0.6990 0.044 Uiso 1 1 calc R . . .
C23 C 0.57897(9) 0.5645(4) 0.67455(16) 0.0312(7) Uani 1 1 d . . . .
C24 C 0.56901(10) 0.5745(4) 0.73084(18) 0.0392(8) Uani 1 1 d . . . .
H24 H 0.5808 0.6329 0.7630 0.047 Uiso 1 1 calc R . . .
C25 C 0.54292(14) 0.5017(4) 0.7392(2) 0.0453(11) Uani 1 1 d . . . .
H25 H 0.5360 0.5106 0.7763 0.054 Uiso 1 1 calc R . . .
C26 C 0.52622(13) 0.4132(5) 0.6923(2) 0.0526(12) Uani 1 1 d . . . .
H26 H 0.5086 0.3604 0.6989 0.063 Uiso 1 1 calc R . . .
C27 C 0.53487(11) 0.4017(4) 0.6370(2) 0.0428(9) Uani 1 1 d . . . .
H27 H 0.5235 0.3405 0.6063 0.051 Uiso 1 1 calc R . . .
C28 C 0.56073(10) 0.4804(3) 0.62524(18) 0.0296(7) Uani 1 1 d . . . .
C29 C 0.57042(9) 0.4758(3) 0.56775(17) 0.0258(6) Uani 1 1 d . . . .
C31 C 0.65261(9) 0.3845(3) 0.40479(16) 0.0300(6) Uani 1 1 d . . . .
H31 H 0.6555 0.3175 0.4332 0.036 Uiso 1 1 calc R . . .
C32 C 0.66830(10) 0.3799(4) 0.35845(16) 0.0338(7) Uani 1 1 d . . . .
H32 H 0.6797 0.3077 0.3517 0.041 Uiso 1 1 calc R . . .
C33 C 0.66742(11) 0.4838(4) 0.32055(19) 0.0358(8) Uani 1 1 d . . . .
C34 C 0.68829(15) 0.4906(5) 0.2795(2) 0.0496(12) Uani 1 1 d . . . .
H34 H 0.7011 0.4213 0.2734 0.059 Uiso 1 1 calc R . . .
C35 C 0.69010(16) 0.5960(6) 0.2487(2) 0.0630(15) Uani 1 1 d . . . .
H35 H 0.7038 0.5992 0.2204 0.076 Uiso 1 1 calc R . . .
C36 C 0.67196(17) 0.6998(6) 0.2582(2) 0.0665(16) Uani 1 1 d . . . .
H36 H 0.6747 0.7739 0.2384 0.080 Uiso 1 1 calc R . . .
C37 C 0.65016(13) 0.6957(4) 0.29593(19) 0.0470(10) Uani 1 1 d . . . .
H37 H 0.6373 0.7659 0.3008 0.056 Uiso 1 1 calc R . . .
C38 C 0.64697(10) 0.5856(4) 0.32771(16) 0.0340(7) Uani 1 1 d . . . .
C39 C 0.62655(9) 0.5760(3) 0.37056(15) 0.0284(6) Uani 1 1 d . . . .
C110 C 0.67270(8) 0.7191(3) 0.51330(15) 0.0253(6) Uani 1 1 d . . . .
H110 H 0.6519 0.7634 0.4875 0.030 Uiso 1 1 calc R . . .
C111 C 0.70987(8) 0.9003(3) 0.50875(15) 0.0233(6) Uani 1 1 d . . . .
C112 C 0.73774(10) 0.9797(3) 0.54191(17) 0.0264(6) Uani 1 1 d . . . .
H112 H 0.7552 0.9575 0.5826 0.032 Uiso 1 1 calc R . . .
C113 C 0.73977(10) 1.0924(3) 0.51455(17) 0.0303(7) Uani 1 1 d . . . .
H113 H 0.7589 1.1456 0.5378 0.036 Uiso 1 1 calc R . . .
C114 C 0.68551(10) 0.9382(3) 0.44907(18) 0.0330(7) Uani 1 1 d . . . .
H114 H 0.6663 0.8866 0.4243 0.040 Uiso 1 1 calc R . . .
C115 C 0.68963(11) 1.0531(4) 0.42604(19) 0.0368(8) Uani 1 1 d . . . .
H115 H 0.6724 1.0782 0.3856 0.044 Uiso 1 1 calc R . . .
C210 C 0.55243(8) 0.4092(3) 0.50732(15) 0.0259(6) Uani 1 1 d . . . .
C211 C 0.51746(9) 0.3562(4) 0.48846(18) 0.0339(7) Uani 1 1 d . . . .
H211 H 0.5036 0.3617 0.5163 0.041 Uiso 1 1 calc R . . .
C212 C 0.50331(10) 0.2964(4) 0.43006(19) 0.0416(9) Uani 1 1 d . . . .
H212 H 0.4798 0.2606 0.4180 0.050 Uiso 1 1 calc R . . .
C213 C 0.52332(11) 0.2879(4) 0.38832(18) 0.0436(10) Uani 1 1 d . . . .
H213 H 0.5141 0.2429 0.3491 0.052 Uiso 1 1 calc R . . .
C214 C 0.55700(10) 0.3463(4) 0.40499(17) 0.0359(8) Uani 1 1 d . . . .
H214 H 0.5701 0.3432 0.3758 0.043 Uiso 1 1 calc R . . .
C215 C 0.57191(8) 0.4090(3) 0.46336(15) 0.0260(6) Uani 1 1 d . . . .
C310 C 0.59903(10) 0.6597(3) 0.37758(17) 0.0323(7) Uani 1 1 d . . . .
C311 C 0.57956(13) 0.7441(4) 0.3300(2) 0.0492(10) Uani 1 1 d . . . .
H311 H 0.5847 0.7524 0.2910 0.059 Uiso 1 1 calc R . . .
C312 C 0.55251(15) 0.8158(5) 0.3408(3) 0.0636(14) Uani 1 1 d . . . .
H312 H 0.5395 0.8735 0.3092 0.076 Uiso 1 1 calc R . . .
C313 C 0.54476(14) 0.8031(5) 0.3967(3) 0.0584(13) Uani 1 1 d . . . .
H313 H 0.5268 0.8534 0.4039 0.070 Uiso 1 1 calc R . . .
C314 C 0.56293(10) 0.7169(4) 0.4429(2) 0.0401(8) Uani 1 1 d . . . .
H314 H 0.5571 0.7089 0.4813 0.048 Uiso 1 1 calc R . . .
C315 C 0.58972(8) 0.6416(3) 0.43382(17) 0.0284(6) Uani 1 1 d . . . .
P1 P 0.68915(13) 0.8982(5) 0.7172(3) 0.0374(5) Uani 0.337(3) 1 d D P A 1
F1 F 0.7160(4) 0.9515(13) 0.6776(6) 0.0751(10) Uani 0.337(3) 1 d D P A 1
F2 F 0.6579(3) 0.8772(10) 0.6507(5) 0.0751(10) Uani 0.337(3) 1 d D P A 1
F3 F 0.7189(3) 0.7915(12) 0.7401(9) 0.0748(16) Uani 0.337(3) 1 d D P A 1
F4 F 0.6660(3) 0.8398(11) 0.7550(5) 0.0764(14) Uani 0.337(3) 1 d D P A 1
F5 F 0.7123(3) 0.9725(10) 0.7831(5) 0.0740(15) Uani 0.337(3) 1 d D P A 1
F6 F 0.6670(6) 1.0223(16) 0.7061(12) 0.0855(19) Uani 0.337(3) 1 d D P A 1
P1A P 0.70214(7) 0.8917(2) 0.72122(12) 0.0374(5) Uani 0.663(3) 1 d D P A 2
F1A F 0.71115(19) 0.9278(6) 0.6590(3) 0.0751(10) Uani 0.663(3) 1 d D P A 2
F2A F 0.67506(15) 0.7970(5) 0.6778(3) 0.0751(10) Uani 0.663(3) 1 d D P A 2
F3A F 0.73483(16) 0.7910(6) 0.7422(4) 0.0748(16) Uani 0.663(3) 1 d D P A 2
F4A F 0.69524(16) 0.8603(6) 0.7868(2) 0.0764(14) Uani 0.663(3) 1 d D P A 2
F5A F 0.73300(19) 0.9878(5) 0.7621(3) 0.0740(15) Uani 0.663(3) 1 d D P A 2
F6A F 0.6734(3) 0.9965(8) 0.7062(5) 0.0855(19) Uani 0.663(3) 1 d D P A 2

loop_
_atom_site_aniso_label
_atom_site_aniso_U_11
_atom_site_aniso_U_22
_atom_site_aniso_U_33
_atom_site_aniso_U_23
_atom_site_aniso_U_13
_atom_site_aniso_U_12
Ir1 0.02082(10) 0.02656(10) 0.02254(10) 0.00272(4) 0.01064(6) -0.00530(4)
N11 0.0309(13) 0.0275(13) 0.0225(12) 0.0045(10) 0.0127(10) -0.0043(11)
N12 0.0211(11) 0.0260(12) 0.0243(12) 0.0015(10) 0.0117(9) -0.0036(9)
N13 0.0406(16) 0.0290(14) 0.0368(15) 0.0008(12) 0.0158(13) -0.0084(12)
N21 0.0231(12) 0.0347(14) 0.0234(12) -0.0018(11) 0.0120(10) -0.0054(11)
N31 0.0258(13) 0.0300(13) 0.0219(13) 0.0025(10) 0.0105(11) -0.0043(10)
C11 0.0381(18) 0.0345(18) 0.0325(17) 0.0038(14) 0.0142(14) -0.0095(14)
C12 0.048(2) 0.0268(16) 0.0301(16) 0.0057(13) 0.0160(15) -0.0021(14)
C13 0.0415(18) 0.0306(16) 0.0234(14) 0.0039(12) 0.0141(13) 0.0029(14)
C14 0.0320(15) 0.0323(16) 0.0210(13) 0.0019(12) 0.0130(12) 0.0013(13)
C15 0.0298(14) 0.0280(15) 0.0168(12) 0.0001(11) 0.0118(11) -0.0036(12)
C16 0.0261(14) 0.0276(15) 0.0192(13) -0.0008(11) 0.0125(11) -0.0021(12)
C17 0.0239(14) 0.0306(15) 0.0215(13) -0.0007(11) 0.0080(11) -0.0005(12)
C18 0.0242(14) 0.0299(15) 0.0238(14) -0.0049(12) 0.0087(11) -0.0049(12)
C19 0.0249(13) 0.0233(14) 0.0231(13) -0.0031(11) 0.0127(11) -0.0054(11)
C21 0.0280(15) 0.043(2) 0.0343(17) -0.0065(15) 0.0143(13) -0.0088(14)
C22 0.0293(16) 0.048(2) 0.0321(17) -0.0105(15) 0.0109(13) -0.0063(15)
C23 0.0247(14) 0.0430(19) 0.0266(15) -0.0007(14) 0.0099(12) 0.0025(13)
C24 0.0308(17) 0.058(2) 0.0309(17) -0.0044(16) 0.0137(14) 0.0041(16)
C25 0.040(2) 0.071(3) 0.033(2) -0.0014(17) 0.0224(18) 0.0023(18)
C26 0.051(2) 0.077(3) 0.043(2) -0.004(2) 0.032(2) -0.016(2)
C27 0.042(2) 0.057(3) 0.0380(19) -0.0031(18) 0.0246(16) -0.0141(18)
C28 0.0244(15) 0.0402(18) 0.0277(16) 0.0006(13) 0.0133(13) -0.0015(13)
C29 0.0218(14) 0.0318(15) 0.0267(15) 0.0022(12) 0.0121(12) -0.0027(12)
C31 0.0291(15) 0.0333(17) 0.0268(15) 0.0013(13) 0.0088(12) -0.0024(13)
C32 0.0323(16) 0.043(2) 0.0264(15) -0.0034(14) 0.0099(13) 0.0002(14)
C33 0.0329(19) 0.053(2) 0.0231(16) -0.0026(14) 0.0113(14) -0.0098(15)
C34 0.051(3) 0.077(3) 0.029(2) -0.0060(18) 0.025(2) -0.009(2)
C35 0.071(3) 0.096(4) 0.038(2) 0.000(2) 0.038(2) -0.019(3)
C36 0.087(4) 0.083(4) 0.040(2) 0.010(2) 0.035(2) -0.031(3)
C37 0.064(3) 0.050(2) 0.0337(19) 0.0080(17) 0.0249(19) -0.014(2)
C38 0.0356(17) 0.043(2) 0.0246(15) 0.0027(14) 0.0113(13) -0.0107(15)
C39 0.0304(15) 0.0334(17) 0.0214(13) 0.0048(12) 0.0091(12) -0.0082(13)
C110 0.0227(13) 0.0273(15) 0.0279(14) 0.0022(12) 0.0112(11) -0.0013(11)
C111 0.0248(14) 0.0237(14) 0.0255(14) -0.0019(11) 0.0137(11) -0.0056(11)
C112 0.0283(16) 0.0283(15) 0.0249(15) -0.0057(12) 0.0123(12) -0.0060(12)
C113 0.0334(16) 0.0295(16) 0.0327(16) -0.0059(13) 0.0174(13) -0.0113(13)
C114 0.0290(16) 0.0304(17) 0.0351(17) 0.0029(14) 0.0054(13) -0.0096(13)
C115 0.0383(19) 0.0308(18) 0.0370(18) 0.0060(15) 0.0077(15) -0.0068(15)
C210 0.0214(13) 0.0314(16) 0.0267(14) 0.0038(12) 0.0107(11) -0.0056(12)
C211 0.0269(15) 0.0415(19) 0.0351(17) 0.0035(15) 0.0128(13) -0.0091(14)
C212 0.0305(17) 0.052(2) 0.0386(19) 0.0015(17) 0.0073(14) -0.0165(16)
C213 0.042(2) 0.057(3) 0.0283(17) -0.0066(16) 0.0079(15) -0.0224(19)
C214 0.0371(18) 0.047(2) 0.0250(15) -0.0008(14) 0.0117(13) -0.0138(16)
C215 0.0240(14) 0.0293(15) 0.0256(14) 0.0032(12) 0.0097(11) -0.0076(12)
C310 0.0324(16) 0.0315(17) 0.0319(16) 0.0099(13) 0.0098(13) -0.0023(13)
C311 0.053(2) 0.047(2) 0.046(2) 0.0194(19) 0.0159(19) 0.0073(19)
C312 0.064(3) 0.057(3) 0.068(3) 0.029(3) 0.021(3) 0.022(3)
C313 0.047(2) 0.052(3) 0.081(4) 0.019(3) 0.030(2) 0.019(2)
C314 0.0316(17) 0.040(2) 0.053(2) 0.0074(17) 0.0200(16) 0.0017(15)
C315 0.0215(13) 0.0302(16) 0.0336(16) 0.0057(13) 0.0098(12) -0.0033(12)
P1 0.0458(14) 0.0339(6) 0.0334(6) 0.0047(5) 0.0149(11) -0.0041(11)
F1 0.086(2) 0.064(2) 0.069(2) -0.0013(16) 0.018(2) -0.0329(17)
F2 0.086(2) 0.064(2) 0.069(2) -0.0013(16) 0.018(2) -0.0329(17)
F3 0.068(4) 0.055(2) 0.090(3) 0.019(2) 0.013(4) 0.014(3)
F4 0.086(3) 0.095(3) 0.061(3) 0.035(3) 0.042(2) 0.003(3)
F5 0.078(4) 0.068(3) 0.059(3) -0.016(2) 0.003(2) -0.014(2)
F6 0.116(6) 0.077(5) 0.091(3) 0.043(3) 0.071(4) 0.054(3)
P1A 0.0458(14) 0.0339(6) 0.0334(6) 0.0047(5) 0.0149(11) -0.0041(11)
F1A 0.086(2) 0.064(2) 0.069(2) -0.0013(16) 0.018(2) -0.0329(17)
F2A 0.086(2) 0.064(2) 0.069(2) -0.0013(16) 0.018(2) -0.0329(17)
F3A 0.068(4) 0.055(2) 0.090(3) 0.019(2) 0.013(4) 0.014(3)
F4A 0.086(3) 0.095(3) 0.061(3) 0.035(3) 0.042(2) 0.003(3)
F5A 0.078(4) 0.068(3) 0.059(3) -0.016(2) 0.003(2) -0.014(2)
F6A 0.116(6) 0.077(5) 0.091(3) 0.043(3) 0.071(4) 0.054(3)

loop_
_atom_type_symbol
_atom_type_description
_atom_type_scat_dispersion_real
_atom_type_scat_dispersion_imag
_atom_type_scat_source
C C 0.0150 0.0070 'International Tables Vol C Tables 4.2.6.8 and 6.1.1.4'
H H 0.0000 0.0000 'International Tables Vol C Tables 4.2.6.8 and 6.1.1.4'
F F 0.0600 0.0410 'International Tables Vol C Tables 4.2.6.8 and 6.1.1.4'
Ir Ir -5.7010 5.2680 'International Tables Vol C Tables 4.2.6.8 and 6.1.1.4'
N N 0.0250 0.0140 'International Tables Vol C Tables 4.2.6.8 and 6.1.1.4'
P P 0.2600 0.3350 'International Tables Vol C Tables 4.2.6.8 and 6.1.1.4'

loop_
_geom_angle_atom_site_label_1
_geom_angle_atom_site_label_2
_geom_angle_atom_site_label_3
_geom_angle
N11 Ir1 N12 76.56(10)
N21 Ir1 N11 88.74(11)
N21 Ir1 N12 97.91(10)
N21 Ir1 N31 176.41(11)
N31 Ir1 N11 94.69(11)
N31 Ir1 N12 83.92(11)
C215 Ir1 N11 98.97(12)
C215 Ir1 N12 174.96(11)
C215 Ir1 N21 79.53(12)
C215 Ir1 N31 98.87(12)
C315 Ir1 N11 171.16(11)
C315 Ir1 N12 95.90(12)
C315 Ir1 N21 96.95(13)
C315 Ir1 N31 79.77(13)
C315 Ir1 C215 88.75(13)
C11 N11 Ir1 124.9(2)
C11 N11 C15 118.8(3)
C15 N11 Ir1 116.2(2)
C16 N12 Ir1 116.3(2)
C110 N12 Ir1 124.2(2)
C110 N12 C16 119.4(3)
C115 N13 C113 116.6(3)
C21 N21 Ir1 121.3(2)
C29 N21 Ir1 117.7(2)
C29 N21 C21 121.0(3)
C31 N31 Ir1 123.5(2)
C39 N31 Ir1 115.5(2)
C39 N31 C31 120.3(3)
N11 C11 H11 118.7
N11 C11 C12 122.5(3)
C12 C11 H11 118.7
C11 C12 H12 120.6
C13 C12 C11 118.8(3)
C13 C12 H12 120.6
C12 C13 H13 120.4
C12 C13 C14 119.2(3)
C14 C13 H13 120.4
C13 C14 H14 120.4
C15 C14 C13 119.3(3)
C15 C14 H14 120.4
N11 C15 C14 121.3(3)
N11 C15 C16 115.5(3)
C14 C15 C16 123.2(3)
N12 C16 C15 115.3(3)
N12 C16 C17 120.7(3)
C17 C16 C15 124.1(3)
C16 C17 H17 120.3
C18 C17 C16 119.4(3)
C18 C17 H17 120.3
C17 C18 H18 119.9
C17 C18 C19 120.2(3)
C19 C18 H18 119.9
C18 C19 C110 116.8(3)
C18 C19 C111 123.7(3)
C110 C19 C111 119.5(3)
N21 C21 H21 118.7
C22 C21 N21 122.6(3)
C22 C21 H21 118.7
C21 C22 H22 120.4
C21 C22 C23 119.1(3)
C23 C22 H22 120.4
C22 C23 C24 121.0(3)
C22 C23 C28 119.1(3)
C28 C23 C24 119.9(3)
C23 C24 H24 119.5
C25 C24 C23 120.9(4)
C25 C24 H24 119.5
C24 C25 H25 120.3
C24 C25 C26 119.5(4)
C26 C25 H25 120.3
C25 C26 H26 119.4
C27 C26 C25 121.2(4)
C27 C26 H26 119.4
C26 C27 H27 119.6
C26 C27 C28 120.8(4)
C28 C27 H27 119.6
C23 C28 C27 117.5(3)
C23 C28 C29 118.6(3)
C27 C28 C29 123.9(3)
N21 C29 C28 119.1(3)
N21 C29 C210 112.4(3)
C28 C29 C210 128.5(3)
N31 C31 H31 118.8
C32 C31 N31 122.5(3)
C32 C31 H31 118.8
C31 C32 H32 120.4
C31 C32 C33 119.1(4)
C33 C32 H32 120.4
C32 C33 C34 121.3(4)
C32 C33 C38 118.5(3)
C34 C33 C38 120.0(4)
C33 C34 H34 119.8
C35 C34 C33 120.3(5)
C35 C34 H34 119.8
C34 C35 H35 119.7
C34 C35 C36 120.6(4)
C36 C35 H35 119.7
C35 C36 H36 119.6
C37 C36 C35 120.8(5)
C37 C36 H36 119.6
C36 C37 H37 120.1
C36 C37 C38 119.9(5)
C38 C37 H37 120.1
C33 C38 C37 118.2(4)
C33 C38 C39 118.5(3)
C37 C38 C39 123.1(4)
N31 C39 C38 119.4(3)
N31 C39 C310 112.3(3)
C38 C39 C310 128.2(3)
N12 C110 C19 123.3(3)
N12 C110 H110 118.4
C19 C110 H110 118.4
C112 C111 C19 122.3(3)
C114 C111 C19 120.3(3)
C114 C111 C112 117.3(3)
C111 C112 H112 120.4
C111 C112 C113 119.2(3)
C113 C112 H112 120.4
N13 C113 C112 123.8(3)
N13 C113 H113 118.1
C112 C113 H113 118.1
C111 C114 H114 120.4
C111 C114 C115 119.2(3)
C115 C114 H114 120.4
N13 C115 C114 123.9(3)
N13 C115 H115 118.1
C114 C115 H115 118.1
C211 C210 C29 125.8(3)
C211 C210 C215 119.5(3)
C215 C210 C29 114.5(3)
C210 C211 H211 119.7
C212 C211 C210 120.5(3)
C212 C211 H211 119.7
C211 C212 H212 119.7
C211 C212 C213 120.5(3)
C213 C212 H212 119.7
C212 C213 H213 120.4
C214 C213 C212 119.2(4)
C214 C213 H213 120.4
C213 C214 H214 119.1
C215 C214 C213 121.7(3)
C215 C214 H214 119.1
C210 C215 Ir1 115.0(2)
C214 C215 Ir1 126.6(2)
C214 C215 C210 118.3(3)
C311 C310 C39 124.4(3)
C311 C310 C315 120.2(4)
C315 C310 C39 115.0(3)
C310 C311 H311 120.3
C312 C311 C310 119.3(4)
C312 C311 H311 120.3
C311 C312 H312 119.7
C313 C312 C311 120.5(4)
C313 C312 H312 119.7
C312 C313 H313 119.7
C312 C313 C314 120.6(4)
C314 C313 H313 119.7
C313 C314 H314 119.5
C313 C314 C315 121.1(4)
C315 C314 H314 119.5
C310 C315 Ir1 113.9(2)
C314 C315 Ir1 128.1(3)
C314 C315 C310 118.1(3)
F2 P1 F1 89.5(6)
F2 P1 F3 115.4(8)
F2 P1 F5 156.1(7)
F2 P1 F6 77.1(10)
F3 P1 F1 84.6(8)
F3 P1 F5 88.4(8)
F4 P1 F1 175.7(8)
F4 P1 F2 91.6(6)
F4 P1 F3 91.1(7)
F4 P1 F5 88.9(7)
F4 P1 F6 93.0(10)
F5 P1 F1 91.7(7)
F6 P1 F1 91.2(10)
F6 P1 F3 166.7(12)
F6 P1 F5 79.0(10)
F1A P1A F3A 91.7(4)
F1A P1A F4A 176.3(4)
F1A P1A F5A 88.1(3)
F2A P1A F1A 87.0(3)
F2A P1A F3A 90.9(4)
F2A P1A F4A 96.6(3)
F2A P1A F5A 174.1(4)
F2A P1A F6A 94.7(5)
F4A P1A F3A 87.6(4)
F4A P1A F5A 88.2(4)
F5A P1A F3A 86.0(3)
F6A P1A F1A 89.4(5)
F6A P1A F3A 174.4(6)
F6A P1A F4A 91.0(5)
F6A P1A F5A 88.5(5)

loop_
_geom_bond_atom_site_label_1
_geom_bond_atom_site_label_2
_geom_bond_distance
Ir1 N11 2.129(3)
Ir1 N12 2.142(3)
Ir1 N21 2.034(3)
Ir1 N31 2.043(3)
Ir1 C215 2.002(3)
Ir1 C315 1.998(3)
N11 C11 1.341(4)
N11 C15 1.362(4)
N12 C16 1.353(4)
N12 C110 1.334(4)
N13 C113 1.339(5)
N13 C115 1.335(5)
N21 C21 1.364(5)
N21 C29 1.352(4)
N31 C31 1.371(5)
N31 C39 1.345(4)
C11 H11 0.9500
C11 C12 1.386(5)
C12 H12 0.9500
C12 C13 1.383(5)
C13 H13 0.9500
C13 C14 1.389(5)
C14 H14 0.9500
C14 C15 1.387(5)
C15 C16 1.480(4)
C16 C17 1.395(4)
C17 H17 0.9500
C17 C18 1.384(5)
C18 H18 0.9500
C18 C19 1.390(4)
C19 C110 1.402(4)
C19 C111 1.486(4)
C21 H21 0.9500
C21 C22 1.361(5)
C22 H22 0.9500
C22 C23 1.406(5)
C23 C24 1.424(5)
C23 C28 1.418(5)
C24 H24 0.9500
C24 C25 1.360(6)
C25 H25 0.9500
C25 C26 1.406(7)
C26 H26 0.9500
C26 C27 1.375(5)
C27 H27 0.9500
C27 C28 1.424(5)
C28 C29 1.441(5)
C29 C210 1.467(5)
C31 H31 0.9500
C31 C32 1.360(5)
C32 H32 0.9500
C32 C33 1.412(6)
C33 C34 1.413(6)
C33 C38 1.420(6)
C34 H34 0.9500
C34 C35 1.361(8)
C35 H35 0.9500
C35 C36 1.402(9)
C36 H36 0.9500
C36 C37 1.381(6)
C37 H37 0.9500
C37 C38 1.430(5)
C38 C39 1.434(5)
C39 C310 1.466(5)
C110 H110 0.9500
C111 C112 1.392(4)
C111 C114 1.392(5)
C112 H112 0.9500
C112 C113 1.397(5)
C113 H113 0.9500
C114 H114 0.9500
C114 C115 1.397(5)
C115 H115 0.9500
C210 C211 1.412(4)
C210 C215 1.423(4)
C211 H211 0.9500
C211 C212 1.378(5)
C212 H212 0.9500
C212 C213 1.400(6)
C213 H213 0.9500
C213 C214 1.396(5)
C214 H214 0.9500
C214 C215 1.396(5)
C310 C311 1.412(5)
C310 C315 1.419(5)
C311 H311 0.9500
C311 C312 1.406(7)
C312 H312 0.9500
C312 C313 1.369(8)
C313 H313 0.9500
C313 C314 1.395(6)
C314 H314 0.9500
C314 C315 1.405(5)
P1 F1 1.685(11)
P1 F2 1.563(10)
P1 F3 1.608(11)
P1 F4 1.562(9)
P1 F5 1.638(10)
P1 F6 1.595(12)
P1A F1A 1.578(6)
P1A F2A 1.557(5)
P1A F3A 1.636(6)
P1A F4A 1.595(5)
P1A F5A 1.624(6)
P1A F6A 1.567(6)

loop_
_geom_torsion_atom_site_label_1
_geom_torsion_atom_site_label_2
_geom_torsion_atom_site_label_3
_geom_torsion_atom_site_label_4
_geom_torsion
Ir1 N11 C11 C12 175.9(3)
Ir1 N11 C15 C14 -175.4(2)
Ir1 N11 C15 C16 4.5(3)
Ir1 N12 C16 C15 0.1(3)
Ir1 N12 C16 C17 179.3(2)
Ir1 N12 C110 C19 -174.2(2)
Ir1 N21 C21 C22 -176.2(3)
Ir1 N21 C29 C28 169.7(3)
Ir1 N21 C29 C210 -10.3(4)
Ir1 N31 C31 C32 -167.1(3)
Ir1 N31 C39 C38 158.0(3)
Ir1 N31 C39 C310 -20.5(4)
N11 C11 C12 C13 0.2(6)
N11 C15 C16 N12 -3.0(4)
N11 C15 C16 C17 177.9(3)
N12 C16 C17 C18 -3.8(4)
N21 C21 C22 C23 4.3(6)
N21 C29 C210 C211 -165.8(3)
N21 C29 C210 C215 9.1(4)
N31 C31 C32 C33 6.7(5)
N31 C39 C310 C311 -160.7(4)
N31 C39 C310 C315 12.4(4)
C11 N11 C15 C14 1.1(4)
C11 N11 C15 C16 -179.0(3)
C11 C12 C13 C14 -0.8(5)
C12 C13 C14 C15 1.6(5)
C13 C14 C15 N11 -1.7(5)
C13 C14 C15 C16 178.4(3)
C14 C15 C16 N12 176.9(3)
C14 C15 C16 C17 -2.2(5)
C15 N11 C11 C12 -0.3(5)
C15 C16 C17 C18 175.3(3)
C16 N12 C110 C19 1.8(5)
C16 C17 C18 C19 -0.1(5)
C17 C18 C19 C110 4.4(4)
C17 C18 C19 C111 -174.4(3)
C18 C19 C110 N12 -5.4(5)
C18 C19 C111 C112 -24.5(5)
C18 C19 C111 C114 152.7(3)
C19 C111 C112 C113 177.9(3)
C19 C111 C114 C115 -178.5(3)
C21 N21 C29 C28 -7.6(5)
C21 N21 C29 C210 172.4(3)
C21 C22 C23 C24 176.1(4)
C21 C22 C23 C28 -2.7(6)
C22 C23 C24 C25 -176.7(4)
C22 C23 C28 C27 173.8(4)
C22 C23 C28 C29 -3.6(5)
C23 C24 C25 C26 1.6(7)
C23 C28 C29 N21 8.8(5)
C23 C28 C29 C210 -171.2(3)
C24 C23 C28 C27 -5.1(6)
C24 C23 C28 C29 177.5(3)
C24 C25 C26 C27 -2.3(8)
C25 C26 C27 C28 -0.8(8)
C26 C27 C28 C23 4.5(6)
C26 C27 C28 C29 -178.3(4)
C27 C28 C29 N21 -168.5(4)
C27 C28 C29 C210 11.6(6)
C28 C23 C24 C25 2.1(6)
C28 C29 C210 C211 14.2(6)
C28 C29 C210 C215 -171.0(3)
C29 N21 C21 C22 1.0(6)
C29 C210 C211 C212 179.5(4)
C29 C210 C215 Ir1 -3.9(4)
C29 C210 C215 C214 179.1(3)
C31 N31 C39 C38 -13.1(5)
C31 N31 C39 C310 168.5(3)
C31 C32 C33 C34 169.4(4)
C31 C32 C33 C38 -6.3(5)
C32 C33 C34 C35 -173.0(4)
C32 C33 C38 C37 171.7(4)
C32 C33 C38 C39 -3.3(5)
C33 C34 C35 C36 1.4(8)
C33 C38 C39 N31 13.0(5)
C33 C38 C39 C310 -168.8(3)
C34 C33 C38 C37 -4.1(6)
C34 C33 C38 C39 -179.0(4)
C34 C35 C36 C37 -3.9(9)
C35 C36 C37 C38 2.3(8)
C36 C37 C38 C33 1.7(6)
C36 C37 C38 C39 176.4(4)
C37 C38 C39 N31 -161.7(4)
C37 C38 C39 C310 16.5(6)
C38 C33 C34 C35 2.6(7)
C38 C39 C310 C311 21.0(6)
C38 C39 C310 C315 -165.9(3)
C39 N31 C31 C32 3.2(5)
C39 C310 C311 C312 177.0(4)
C39 C310 C315 Ir1 1.5(4)
C39 C310 C315 C314 -178.7(3)
C110 N12 C16 C15 -176.2(3)
C110 N12 C16 C17 2.9(4)
C110 C19 C111 C112 156.7(3)
C110 C19 C111 C114 -26.1(4)
C111 C19 C110 N12 173.4(3)
C111 C112 C113 N13 -0.1(5)
C111 C114 C115 N13 1.3(7)
C112 C111 C114 C115 -1.1(5)
C113 N13 C115 C114 -0.8(6)
C114 C111 C112 C113 0.6(5)
C115 N13 C113 C112 0.2(5)
C210 C211 C212 C213 -0.3(6)
C211 C210 C215 Ir1 171.3(3)
C211 C210 C215 C214 -5.7(5)
C211 C212 C213 C214 -3.4(7)
C212 C213 C214 C215 2.5(7)
C213 C214 C215 Ir1 -174.6(3)
C213 C214 C215 C210 2.0(6)
C215 C210 C211 C212 4.9(6)
C310 C311 C312 C313 -0.8(9)
C311 C310 C315 Ir1 174.9(3)
C311 C310 C315 C314 -5.2(6)
C311 C312 C313 C314 -1.5(9)
C312 C313 C314 C315 0.4(8)
C313 C314 C315 Ir1 -177.2(4)
C313 C314 C315 C310 3.0(6)
C315 C310 C311 C312 4.2(7)
